data_7022231
loop_
_publ_author_name
'Wang, Yibin'
'Lei, Yinlin'
'Chi, Shuhui'
'Luo, Yunjie'

_publ_section_title
;
 Rare earth metal bis(silylamide) complexes bearing pyridyl-functionalized
 indenyl ligand: synthesis, structure and performance in the living
 polymerization of L-lactide and rac-lactide.
;
_journal_issue 5
_journal_name_full 'Dalton transactions (Cambridge, England : 2003)'
_journal_page_first 1862
_journal_page_last 1871
_journal_paper_doi 10.1039/c2dt32083e
_journal_volume 42
_journal_year 2013
_chemical_formula_moiety 'C40 H50 La N3 Si2, C6 H14'
_chemical_formula_sum 'C46 H64 La N3 Si2'
_chemical_formula_weight 854.09
_chemical_name_systematic
;
?
;
_space_group_IT_number 4
_symmetry_cell_setting monoclinic
_symmetry_Int_Tables_number 4
_symmetry_space_group_name_Hall 'P 2yb'
_symmetry_space_group_name_H-M 'P 1 21 1'
_atom_sites_solution_hydrogens geom
_atom_sites_solution_primary direct
_atom_sites_solution_secondary difmap
_audit_creation_method SHELXL-97
_cell_angle_alpha 90.00
_cell_angle_beta 114.872(4)
_cell_angle_gamma 90.00
_cell_formula_units_Z 2
_cell_length_a 12.005(2)
_cell_length_b 15.948(3)
_cell_length_c 13.217(3)
_cell_measurement_reflns_used 9613
_cell_measurement_temperature 293(2)
_cell_measurement_theta_max 25.3
_cell_measurement_theta_min 3.0
_cell_volume 2295.8(8)
_computing_cell_refinement CrystalClear
_computing_data_collection CrystalClear
_computing_data_reduction CrystalStructure
_computing_molecular_graphics 'Bruker XP'
_computing_publication_material 'Bruker SHELXTL'
_computing_structure_refinement 'SHELXL-97 (Sheldrick, 1997)'
_computing_structure_solution 'SHELXS-97 (Sheldrick, 1990)'
_diffrn_ambient_temperature 293(2)
_diffrn_detector_area_resol_mean 7.31
_diffrn_measured_fraction_theta_full 0.997
_diffrn_measured_fraction_theta_max 0.997
_diffrn_measurement_device_type 'Rigaku Mercury'
_diffrn_measurement_method \w
_diffrn_radiation_monochromator graphite
_diffrn_radiation_source 'fine-focus sealed tube'
_diffrn_radiation_type MoK\a
_diffrn_radiation_wavelength 0.71070
_diffrn_reflns_av_R_equivalents 0.0322
_diffrn_reflns_av_sigmaI/netI 0.0430
_diffrn_reflns_limit_h_max 13
_diffrn_reflns_limit_h_min -14
_diffrn_reflns_limit_k_max 18
_diffrn_reflns_limit_k_min -19
_diffrn_reflns_limit_l_max 15
_diffrn_reflns_limit_l_min -15
_diffrn_reflns_number 22001
_diffrn_reflns_theta_full 25.35
_diffrn_reflns_theta_max 25.35
_diffrn_reflns_theta_min 3.01
_exptl_absorpt_coefficient_mu 1.015
_exptl_absorpt_correction_T_max 0.627
_exptl_absorpt_correction_T_min 0.389
_exptl_absorpt_correction_type multi-scan
_exptl_absorpt_process_details 'Jacobson, R. (1998) Private communication'
_exptl_crystal_colour yellow
_exptl_crystal_density_diffrn 1.236
_exptl_crystal_density_method 'not measured'
_exptl_crystal_description block
_exptl_crystal_F_000 892
_exptl_crystal_size_max 0.70
_exptl_crystal_size_mid 0.68
_exptl_crystal_size_min 0.25
_refine_diff_density_max 1.704
_refine_diff_density_min -0.619
_refine_diff_density_rms 0.057
_refine_ls_abs_structure_details 'Flack H D (1983), Acta Cryst. A39, 876-881'
_refine_ls_abs_structure_Flack -0.042(13)
_refine_ls_extinction_method none
_refine_ls_goodness_of_fit_ref 1.125
_refine_ls_hydrogen_treatment mixed
_refine_ls_matrix_type full
_refine_ls_number_parameters 469
_refine_ls_number_reflns 8268
_refine_ls_number_restraints 18
_refine_ls_restrained_S_all 1.131
_refine_ls_R_factor_all 0.0372
_refine_ls_R_factor_gt 0.0332
_refine_ls_shift/su_max 0.000
_refine_ls_shift/su_mean 0.000
_refine_ls_structure_factor_coef Fsqd
_refine_ls_weighting_details 'calc w=1/[\s^2^(Fo^2^)+(0.0359P)^2^+0.1922P] where P=(Fo^2^+2Fc^2^)/3'
_refine_ls_weighting_scheme calc
_refine_ls_wR_factor_gt 0.0782
_refine_ls_wR_factor_ref 0.0810
_reflns_number_gt 7689
_reflns_number_total 8268
_reflns_threshold_expression >2sigma(I)
_cod_data_source_file c2dt32083e.txt
_cod_data_source_block shelxl5
_cod_original_cell_volume 2295.7(8)
_cod_original_sg_symbol_H-M 'P 21'
_cod_database_code 7022231

loop_
_symmetry_equiv_pos_as_xyz
'x, y, z'
'-x, y+1/2, -z'

loop_
_atom_site_label
_atom_site_type_symbol
_atom_site_fract_x
_atom_site_fract_y
_atom_site_fract_z
_atom_site_U_iso_or_equiv
_atom_site_adp_type
_atom_site_occupancy
_atom_site_symmetry_multiplicity
_atom_site_calc_flag
_atom_site_refinement_flags
_atom_site_disorder_assembly
_atom_site_disorder_group
La1 La 0.373290(15) 0.25246(2) 0.199884(14) 0.03905(7) Uani 1 1 d . . .
Si1 Si 0.06958(12) 0.22786(8) -0.00661(12) 0.0636(4) Uani 1 1 d D . .
H1 H 0.154(3) 0.227(3) -0.060(3) 0.070(14) Uiso 1 1 d D . .
Si2 Si 0.07656(13) 0.28825(11) 0.20868(13) 0.0716(4) Uani 1 1 d D . .
H2 H 0.157(3) 0.272(3) 0.3259(13) 0.072(15) Uiso 1 1 d D . .
N1 N 0.3434(4) 0.1455(3) 0.3496(4) 0.0567(12) Uani 1 1 d . . .
N2 N 0.3387(4) 0.3577(3) 0.0232(3) 0.0536(9) Uani 1 1 d . . .
N3 N 0.1482(3) 0.2553(4) 0.1288(3) 0.0553(7) Uani 1 1 d . . .
C1 C 0.4954(4) 0.3239(3) 0.4246(3) 0.0523(11) Uani 1 1 d . . .
C2 C 0.3904(5) 0.3734(3) 0.3659(4) 0.0526(14) Uani 1 1 d . . .
H2A H 0.3256 0.3846 0.3909 0.063 Uiso 1 1 calc R . .
C3 C 0.4075(5) 0.4188(3) 0.2828(4) 0.0591(12) Uani 1 1 d . . .
H3A H 0.3575 0.4669 0.2428 0.071 Uiso 1 1 calc R . .
C4 C 0.5252(4) 0.4005(3) 0.2897(4) 0.0513(10) Uani 1 1 d . . .
C5 C 0.5944(5) 0.4342(3) 0.2331(4) 0.0670(13) Uani 1 1 d . . .
H5 H 0.5591 0.4729 0.1758 0.080 Uiso 1 1 calc R . .
C6 C 0.7116(6) 0.4088(4) 0.2642(5) 0.0738(15) Uani 1 1 d . . .
H6 H 0.7570 0.4308 0.2282 0.089 Uiso 1 1 calc R . .
C7 C 0.7658(5) 0.3503(4) 0.3489(5) 0.0717(15) Uani 1 1 d . . .
H7 H 0.8470 0.3347 0.3689 0.086 Uiso 1 1 calc R . .
C8 C 0.7023(4) 0.3146(3) 0.4041(4) 0.0590(12) Uani 1 1 d . . .
H8 H 0.7396 0.2741 0.4585 0.071 Uiso 1 1 calc R . .
C9 C 0.5810(4) 0.3399(3) 0.3776(4) 0.0516(10) Uani 1 1 d . . .
C10 C 0.5183(5) 0.2726(3) 0.5299(4) 0.0651(17) Uani 1 1 d . . .
C11 C 0.5343(5) 0.1793(4) 0.5131(4) 0.0690(14) Uani 1 1 d . . .
H11A H 0.5812 0.1739 0.4691 0.083 Uiso 1 1 calc R . .
H11B H 0.5825 0.1544 0.5855 0.083 Uiso 1 1 calc R . .
C12 C 0.4194(5) 0.1303(3) 0.4581(4) 0.0643(14) Uani 1 1 d . . .
C13 C 0.3864(7) 0.0686(4) 0.5150(6) 0.0882(19) Uani 1 1 d . . .
H13 H 0.4377 0.0573 0.5892 0.106 Uiso 1 1 calc R . .
C14 C 0.2804(8) 0.0247(4) 0.4636(7) 0.101(2) Uani 1 1 d . . .
H14 H 0.2587 -0.0157 0.5027 0.121 Uiso 1 1 calc R . .
C15 C 0.2082(6) 0.0397(4) 0.3574(6) 0.0829(17) Uani 1 1 d . . .
H15 H 0.1362 0.0093 0.3208 0.099 Uiso 1 1 calc R . .
C16 C 0.2411(5) 0.1003(3) 0.3028(5) 0.0648(13) Uani 1 1 d . . .
H16 H 0.1891 0.1107 0.2285 0.078 Uiso 1 1 calc R . .
C17 C 0.4124(6) 0.2850(4) 0.5666(5) 0.0874(19) Uani 1 1 d . . .
H17A H 0.3367 0.2659 0.5085 0.131 Uiso 1 1 calc R . .
H17B H 0.4055 0.3434 0.5807 0.131 Uiso 1 1 calc R . .
H17C H 0.4296 0.2534 0.6334 0.131 Uiso 1 1 calc R . .
C18 C 0.6391(6) 0.3065(5) 0.6243(4) 0.098(2) Uani 1 1 d . . .
H18A H 0.6541 0.2781 0.6928 0.147 Uiso 1 1 calc R . .
H18B H 0.6311 0.3656 0.6334 0.147 Uiso 1 1 calc R . .
H18C H 0.7064 0.2968 0.6046 0.147 Uiso 1 1 calc R . .
C19 C 0.4821(4) 0.1782(3) 0.0610(3) 0.0456(9) Uani 1 1 d . . .
C20 C 0.5784(4) 0.1923(3) 0.1680(4) 0.0506(10) Uani 1 1 d . . .
H20A H 0.6519 0.2256 0.1816 0.061 Uiso 1 1 calc R . .
C21 C 0.5680(4) 0.1367(3) 0.2446(4) 0.0528(11) Uani 1 1 d . . .
H21A H 0.6332 0.1258 0.3189 0.063 Uiso 1 1 calc R . .
C22 C 0.4686(4) 0.0823(3) 0.1876(4) 0.0494(10) Uani 1 1 d . . .
C23 C 0.4236(5) 0.0116(3) 0.2221(5) 0.0630(13) Uani 1 1 d . . .
H23 H 0.4584 -0.0047 0.2966 0.076 Uiso 1 1 calc R . .
C24 C 0.3293(6) -0.0324(3) 0.1461(6) 0.0779(17) Uani 1 1 d . . .
H24 H 0.3007 -0.0797 0.1689 0.094 Uiso 1 1 calc R . .
C25 C 0.2739(5) -0.0087(3) 0.0343(5) 0.0708(14) Uani 1 1 d . . .
H25 H 0.2090 -0.0402 -0.0159 0.085 Uiso 1 1 calc R . .
C26 C 0.3132(5) 0.0600(3) -0.0024(4) 0.0614(12) Uani 1 1 d . . .
H26 H 0.2740 0.0752 -0.0771 0.074 Uiso 1 1 calc R . .
C27 C 0.4134(4) 0.1092(3) 0.0718(3) 0.0458(10) Uani 1 1 d . . .
C28 C 0.4813(5) 0.2196(4) -0.0441(5) 0.0592(14) Uani 1 1 d . . .
C29 C 0.5057(5) 0.3142(4) -0.0260(5) 0.0639(16) Uani 1 1 d . . .
H29A H 0.5689 0.3223 0.0489 0.077 Uiso 1 1 calc R . .
H29B H 0.5392 0.3332 -0.0772 0.077 Uiso 1 1 calc R . .
C30 C 0.4005(5) 0.3697(3) -0.0400(4) 0.0627(13) Uani 1 1 d . . .
C31 C 0.3676(7) 0.4339(4) -0.1177(6) 0.092(2) Uani 1 1 d . . .
H31 H 0.4097 0.4412 -0.1622 0.111 Uiso 1 1 calc R . .
C32 C 0.2727(8) 0.4869(4) -0.1290(6) 0.105(2) Uani 1 1 d . . .
H32 H 0.2522 0.5312 -0.1793 0.126 Uiso 1 1 calc R . .
C33 C 0.2090(7) 0.4741(4) -0.0663(5) 0.0853(18) Uani 1 1 d . . .
H33 H 0.1435 0.5085 -0.0735 0.102 Uiso 1 1 calc R . .
C34 C 0.2445(5) 0.4091(3) 0.0073(4) 0.0636(13) Uani 1 1 d . . .
H34 H 0.2003 0.3998 0.0495 0.076 Uiso 1 1 calc R . .
C35 C 0.3625(5) 0.2058(4) -0.1490(4) 0.0705(14) Uani 1 1 d . . .
H35A H 0.3649 0.2381 -0.2094 0.106 Uiso 1 1 calc R . .
H35B H 0.2938 0.2233 -0.1351 0.106 Uiso 1 1 calc R . .
H35C H 0.3544 0.1474 -0.1685 0.106 Uiso 1 1 calc R . .
C36 C 0.5865(5) 0.1811(4) -0.0648(5) 0.0819(17) Uani 1 1 d . . .
H36A H 0.6636 0.1977 -0.0062 0.123 Uiso 1 1 calc R . .
H36B H 0.5823 0.2004 -0.1351 0.123 Uiso 1 1 calc R . .
H36C H 0.5798 0.1211 -0.0660 0.123 Uiso 1 1 calc R . .
C37 C -0.0496(6) 0.3064(5) -0.0937(5) 0.105(2) Uani 1 1 d . . .
H37A H -0.1109 0.3120 -0.0653 0.158 Uiso 1 1 calc R . .
H37B H -0.0875 0.2874 -0.1696 0.158 Uiso 1 1 calc R . .
H37C H -0.0111 0.3597 -0.0904 0.158 Uiso 1 1 calc R . .
C38 C -0.0094(6) 0.1248(4) -0.0307(6) 0.095(2) Uani 1 1 d . . .
H38A H 0.0489 0.0820 0.0086 0.143 Uiso 1 1 calc R . .
H38B H -0.0455 0.1125 -0.1091 0.143 Uiso 1 1 calc R . .
H38C H -0.0725 0.1268 -0.0042 0.143 Uiso 1 1 calc R . .
C39 C 0.0417(7) 0.4017(5) 0.1955(7) 0.114(3) Uani 1 1 d . . .
H39A H 0.1149 0.4327 0.2389 0.171 Uiso 1 1 calc R . .
H39B H -0.0198 0.4134 0.2221 0.171 Uiso 1 1 calc R . .
H39C H 0.0119 0.4180 0.1186 0.171 Uiso 1 1 calc R . .
C40 C -0.0689(6) 0.2317(8) 0.1802(7) 0.154(5) Uani 1 1 d . . .
H40A H -0.1266 0.2420 0.1047 0.231 Uiso 1 1 calc R . .
H40B H -0.1024 0.2512 0.2303 0.231 Uiso 1 1 calc R . .
H40C H -0.0528 0.1726 0.1909 0.231 Uiso 1 1 calc R . .
C41 C 1.020(3) 0.232(2) 0.643(3) 0.270(6) Uiso 0.50 1 d PD A 1
H41A H 1.0120 0.2542 0.7073 0.405 Uiso 0.50 1 calc PR A 1
H41B H 0.9774 0.2676 0.5801 0.405 Uiso 0.50 1 calc PR A 1
H41C H 1.1052 0.2291 0.6576 0.405 Uiso 0.50 1 calc PR A 1
C42 C 0.965(4) 0.146(2) 0.619(3) 0.270(6) Uiso 0.50 1 d PD A 1
H42A H 0.8775 0.1453 0.5967 0.324 Uiso 0.50 1 calc PR A 1
H42B H 1.0063 0.1064 0.6790 0.324 Uiso 0.50 1 calc PR A 1
C43 C 1.001(4) 0.134(2) 0.519(3) 0.270(6) Uiso 0.50 1 d PD A 1
H43A H 0.9675 0.1782 0.4643 0.324 Uiso 0.50 1 calc PR A 1
H43B H 1.0886 0.1300 0.5435 0.324 Uiso 0.50 1 calc PR A 1
C44 C 0.938(4) 0.053(2) 0.479(4) 0.270(6) Uiso 0.50 1 d PD A 1
H44A H 1.0101 0.0173 0.5071 0.324 Uiso 0.50 1 calc PR A 1
H44B H 0.9202 0.0599 0.4006 0.324 Uiso 0.50 1 calc PR A 1
C45 C 0.844(4) -0.012(2) 0.467(4) 0.270(6) Uiso 0.50 1 d PD A 1
H45A H 0.7633 0.0032 0.4103 0.324 Uiso 0.50 1 calc PR A 1
H45B H 0.8382 -0.0225 0.5369 0.324 Uiso 0.50 1 calc PR A 1
C46 C 0.898(4) -0.087(2) 0.431(3) 0.270(6) Uiso 0.50 1 d PD A 1
H46A H 0.8468 -0.1355 0.4206 0.405 Uiso 0.50 1 calc PR A 1
H46B H 0.9790 -0.0990 0.4869 0.405 Uiso 0.50 1 calc PR A 1
H46C H 0.9031 -0.0744 0.3616 0.405 Uiso 0.50 1 calc PR A 1
C41' C 1.085(4) 0.299(2) 0.599(3) 0.270(6) Uiso 0.50 1 d PD B 2
H41D H 1.1067 0.3348 0.5514 0.405 Uiso 0.50 1 calc PR B 2
H41E H 1.1471 0.3021 0.6736 0.405 Uiso 0.50 1 calc PR B 2
H41F H 1.0077 0.3170 0.5969 0.405 Uiso 0.50 1 calc PR B 2
C42' C 1.073(4) 0.209(2) 0.557(3) 0.270(6) Uiso 0.50 1 d PD B 2
H42C H 1.0143 0.2061 0.4797 0.324 Uiso 0.50 1 calc PR B 2
H42D H 1.1519 0.1892 0.5628 0.324 Uiso 0.50 1 calc PR B 2
C43' C 1.032(4) 0.160(2) 0.627(3) 0.270(6) Uiso 0.50 1 d PD B 2
H43C H 0.9719 0.1905 0.6433 0.324 Uiso 0.50 1 calc PR B 2
H43D H 1.1011 0.1462 0.6972 0.324 Uiso 0.50 1 calc PR B 2
C44' C 0.974(3) 0.078(2) 0.562(3) 0.270(6) Uiso 0.50 1 d PD B 2
H44C H 0.9503 0.0827 0.4822 0.324 Uiso 0.50 1 calc PR B 2
H44D H 1.0257 0.0287 0.5913 0.324 Uiso 0.50 1 calc PR B 2
C45' C 0.865(3) 0.081(2) 0.593(3) 0.270(6) Uiso 0.50 1 d PD B 2
H45C H 0.8866 0.0648 0.6699 0.324 Uiso 0.50 1 calc PR B 2
H45D H 0.8245 0.1355 0.5783 0.324 Uiso 0.50 1 calc PR B 2
C46' C 0.793(3) 0.016(2) 0.511(3) 0.270(6) Uiso 0.50 1 d PD B 2
H46D H 0.7155 0.0073 0.5157 0.405 Uiso 0.50 1 calc PR B 2
H46E H 0.8378 -0.0359 0.5280 0.405 Uiso 0.50 1 calc PR B 2
H46F H 0.7777 0.0336 0.4373 0.405 Uiso 0.50 1 calc PR B 2

loop_
_atom_site_aniso_label
_atom_site_aniso_U_11
_atom_site_aniso_U_22
_atom_site_aniso_U_33
_atom_site_aniso_U_23
_atom_site_aniso_U_13
_atom_site_aniso_U_12
La1 0.03796(11) 0.04617(12) 0.03376(10) 0.00012(13) 0.01580(8) 0.00090(14)
Si1 0.0479(7) 0.0763(12) 0.0618(8) -0.0025(6) 0.0182(6) -0.0023(6)
Si2 0.0479(7) 0.0960(10) 0.0714(9) -0.0087(7) 0.0254(7) 0.0019(7)
N1 0.065(3) 0.059(3) 0.054(3) 0.010(2) 0.033(2) 0.013(2)
N2 0.055(2) 0.063(2) 0.043(2) 0.0034(17) 0.0206(19) -0.007(2)
N3 0.0424(16) 0.0645(19) 0.0577(18) 0.006(3) 0.0198(14) 0.004(3)
C1 0.054(3) 0.064(3) 0.035(2) -0.0121(19) 0.015(2) 0.001(2)
C2 0.056(3) 0.061(3) 0.041(3) -0.016(2) 0.021(2) 0.010(2)
C3 0.061(3) 0.051(3) 0.053(3) -0.010(2) 0.013(2) 0.007(2)
C4 0.054(3) 0.050(2) 0.046(3) -0.0083(19) 0.016(2) -0.004(2)
C5 0.080(4) 0.066(3) 0.052(3) -0.010(2) 0.025(3) -0.011(3)
C6 0.067(4) 0.081(4) 0.078(4) -0.017(3) 0.035(3) -0.021(3)
C7 0.048(3) 0.094(4) 0.071(4) -0.034(3) 0.023(3) -0.015(3)
C8 0.052(3) 0.065(3) 0.052(3) -0.014(2) 0.014(2) -0.003(2)
C9 0.049(2) 0.057(3) 0.043(2) -0.0133(19) 0.013(2) -0.005(2)
C10 0.073(3) 0.088(5) 0.036(2) 0.002(2) 0.025(2) 0.011(3)
C11 0.074(4) 0.085(4) 0.042(3) 0.015(3) 0.019(3) 0.017(3)
C12 0.088(4) 0.058(3) 0.056(3) 0.020(2) 0.039(3) 0.025(3)
C13 0.110(5) 0.086(4) 0.075(4) 0.037(3) 0.045(4) 0.016(4)
C14 0.125(6) 0.085(4) 0.114(6) 0.043(4) 0.072(5) 0.005(4)
C15 0.089(4) 0.075(4) 0.101(5) 0.029(3) 0.055(4) 0.011(3)
C16 0.069(3) 0.056(3) 0.074(3) 0.006(2) 0.035(3) 0.005(3)
C17 0.112(5) 0.103(5) 0.065(3) -0.004(3) 0.054(3) 0.015(3)
C18 0.104(5) 0.133(5) 0.036(3) -0.008(3) 0.009(3) -0.003(4)
C19 0.050(2) 0.050(2) 0.042(2) -0.0060(17) 0.026(2) -0.0016(19)
C20 0.043(2) 0.064(3) 0.049(3) -0.013(2) 0.024(2) -0.004(2)
C21 0.047(3) 0.062(3) 0.044(3) -0.006(2) 0.015(2) 0.007(2)
C22 0.057(3) 0.047(2) 0.052(3) 0.0006(19) 0.030(2) 0.011(2)
C23 0.081(4) 0.052(3) 0.067(3) -0.001(2) 0.043(3) 0.006(3)
C24 0.100(4) 0.055(3) 0.102(5) -0.005(3) 0.065(4) -0.008(3)
C25 0.065(3) 0.061(3) 0.082(4) -0.015(3) 0.027(3) -0.020(3)
C26 0.063(3) 0.068(3) 0.051(3) -0.010(2) 0.021(2) -0.006(3)
C27 0.047(2) 0.053(3) 0.041(2) -0.0077(19) 0.022(2) -0.002(2)
C28 0.065(3) 0.075(3) 0.048(3) -0.002(2) 0.034(2) -0.008(2)
C29 0.061(3) 0.078(4) 0.065(4) 0.015(3) 0.039(3) -0.005(3)
C30 0.076(3) 0.061(3) 0.056(3) 0.001(2) 0.032(3) -0.018(3)
C31 0.136(6) 0.067(4) 0.103(5) 0.025(3) 0.079(5) -0.006(4)
C32 0.154(7) 0.065(4) 0.113(5) 0.038(4) 0.073(5) 0.015(4)
C33 0.105(5) 0.068(4) 0.088(4) 0.023(3) 0.045(4) 0.012(3)
C34 0.071(3) 0.063(3) 0.053(3) 0.004(2) 0.024(3) -0.003(3)
C35 0.084(4) 0.088(3) 0.043(3) 0.000(2) 0.029(3) -0.005(3)
C36 0.085(4) 0.112(5) 0.072(4) 0.003(3) 0.056(3) 0.011(3)
C37 0.083(4) 0.114(5) 0.076(4) 0.004(4) -0.009(3) 0.012(4)
C38 0.080(4) 0.094(5) 0.104(5) -0.027(4) 0.031(4) -0.027(4)
C39 0.093(5) 0.122(6) 0.112(6) -0.011(5) 0.027(4) 0.051(4)
C40 0.089(4) 0.262(15) 0.147(6) -0.068(9) 0.085(5) -0.073(7)

loop_
_atom_type_symbol
_atom_type_description
_atom_type_scat_dispersion_real
_atom_type_scat_dispersion_imag
_atom_type_scat_source
C C 0.0033 0.0016 'International Tables Vol C Tables 4.2.6.8 and 6.1.1.4'
H H 0.0000 0.0000 'International Tables Vol C Tables 4.2.6.8 and 6.1.1.4'
N N 0.0061 0.0033 'International Tables Vol C Tables 4.2.6.8 and 6.1.1.4'
La La -0.2871 2.4523 'International Tables Vol C Tables 4.2.6.8 and 6.1.1.4'
Si Si 0.0817 0.0704 'International Tables Vol C Tables 4.2.6.8 and 6.1.1.4'

loop_
_geom_angle_atom_site_label_1
_geom_angle_atom_site_label_2
_geom_angle_atom_site_label_3
_geom_angle
N3 La1 N1 80.30(14)
N3 La1 N2 85.14(13)
N1 La1 N2 165.33(12)
N3 La1 C3 95.02(17)
N1 La1 C3 110.15(15)
N2 La1 C3 72.75(13)
N3 La1 C20 146.40(13)
N1 La1 C20 106.36(13)
N2 La1 C20 84.90(13)
C3 La1 C20 112.37(14)
N3 La1 C21 140.14(17)
N1 La1 C21 77.99(14)
N2 La1 C21 112.90(13)
C3 La1 C21 123.76(14)
C20 La1 C21 28.38(13)
N3 La1 C2 89.63(15)
N1 La1 C2 81.70(13)
N2 La1 C2 100.08(16)
C3 La1 C2 28.47(15)
C20 La1 C2 123.71(14)
C21 La1 C2 119.42(14)
N3 La1 C4 122.65(17)
N1 La1 C4 117.30(14)
N2 La1 C4 72.40(12)
C3 La1 C4 28.32(14)
C20 La1 C4 84.30(13)
C21 La1 C4 97.04(14)
C2 La1 C4 46.44(15)
N3 La1 C19 118.57(12)
N1 La1 C19 115.46(12)
N2 La1 C19 70.28(12)
C3 La1 C19 126.41(14)
C20 La1 C19 28.52(12)
C21 La1 C19 47.07(13)
C2 La1 C19 148.17(14)
C4 La1 C19 102.50(13)
N3 La1 C1 112.37(13)
N1 La1 C1 70.93(14)
N2 La1 C1 116.95(13)
C3 La1 C1 46.80(14)
C20 La1 C1 100.74(12)
C21 La1 C1 91.41(13)
C2 La1 C1 28.15(14)
C4 La1 C1 46.53(13)
C19 La1 C1 129.04(12)
N3 La1 C9 135.91(14)
N1 La1 C9 92.44(14)
N2 La1 C9 99.30(12)
C3 La1 C9 46.78(13)
C20 La1 C9 77.45(12)
C21 La1 C9 78.22(13)
C2 La1 C9 46.31(14)
C4 La1 C9 28.41(13)
C19 La1 C9 103.90(12)
C1 La1 C9 28.07(12)
N3 La1 C22 112.45(17)
N1 La1 C22 69.06(12)
N2 La1 C22 115.65(12)
C3 La1 C22 151.45(13)
C20 La1 C22 46.01(13)
C21 La1 C22 27.94(13)
C2 La1 C22 138.66(14)
C4 La1 C22 124.89(13)
C19 La1 C22 46.43(12)
C1 La1 C22 111.68(13)
C9 La1 C22 104.95(13)
N3 Si1 C38 115.3(3)
N3 Si1 C37 114.6(3)
C38 Si1 C37 106.3(3)
N3 Si1 La1 38.79(10)
C38 Si1 La1 121.1(2)
C37 Si1 La1 131.9(2)
N3 Si1 H1 108.7(17)
C38 Si1 H1 108.8(18)
C37 Si1 H1 102.2(17)
La1 Si1 H1 70.9(17)
N3 Si2 C39 113.4(3)
N3 Si2 C40 113.7(3)
C39 Si2 C40 107.4(5)
N3 Si2 H2 108.7(17)
C39 Si2 H2 107(2)
C40 Si2 H2 106.0(17)
C16 N1 C12 118.2(5)
C16 N1 La1 112.1(3)
C12 N1 La1 129.6(4)
C34 N2 C30 117.8(4)
C34 N2 La1 108.8(3)
C30 N2 La1 133.3(3)
Si1 N3 Si2 122.28(18)
Si1 N3 La1 115.68(16)
Si2 N3 La1 121.95(18)
C2 C1 C9 107.5(4)
C2 C1 C10 125.0(4)
C9 C1 C10 126.9(4)
C2 C1 La1 73.2(3)
C9 C1 La1 76.9(2)
C10 C1 La1 122.2(3)
C3 C2 C1 109.2(5)
C3 C2 La1 74.5(3)
C1 C2 La1 78.7(3)
C3 C2 H2A 124.7
C1 C2 H2A 124.7
La1 C2 H2A 124.7
C2 C3 C4 108.4(4)
C2 C3 La1 77.0(3)
C4 C3 La1 79.0(3)
C2 C3 H3A 124.6
C4 C3 H3A 124.6
La1 C3 H3A 124.6
C3 C4 C5 132.3(5)
C3 C4 C9 107.8(4)
C5 C4 C9 119.8(5)
C3 C4 La1 72.7(3)
C5 C4 La1 119.4(3)
C9 C4 La1 77.5(2)
C6 C5 C4 119.0(5)
C6 C5 H5 120.5
C4 C5 H5 120.5
C5 C6 C7 121.4(5)
C5 C6 H6 119.3
C7 C6 H6 119.3
C8 C7 C6 121.8(5)
C8 C7 H7 119.1
C6 C7 H7 119.1
C7 C8 C9 119.7(5)
C7 C8 H8 120.2
C9 C8 H8 120.2
C8 C9 C1 134.4(5)
C8 C9 C4 118.3(4)
C1 C9 C4 107.1(4)
C8 C9 La1 120.1(3)
C1 C9 La1 75.0(2)
C4 C9 La1 74.0(2)
C11 C10 C1 111.9(4)
C11 C10 C17 109.8(5)
C1 C10 C17 110.9(4)
C11 C10 C18 108.8(5)
C1 C10 C18 107.0(5)
C17 C10 C18 108.3(4)
C12 C11 C10 115.9(5)
C12 C11 H11A 108.3
C10 C11 H11A 108.3
C12 C11 H11B 108.3
C10 C11 H11B 108.3
H11A C11 H11B 107.4
N1 C12 C13 118.6(6)
N1 C12 C11 119.8(4)
C13 C12 C11 121.6(5)
C14 C13 C12 120.9(6)
C14 C13 H13 119.5
C12 C13 H13 119.5
C15 C14 C13 119.6(6)
C15 C14 H14 120.2
C13 C14 H14 120.2
C14 C15 C16 119.0(7)
C14 C15 H15 120.5
C16 C15 H15 120.5
N1 C16 C15 123.7(6)
N1 C16 H16 118.2
C15 C16 H16 118.2
C10 C17 H17A 109.5
C10 C17 H17B 109.5
H17A C17 H17B 109.5
C10 C17 H17C 109.5
H17A C17 H17C 109.5
H17B C17 H17C 109.5
C10 C18 H18A 109.5
C10 C18 H18B 109.5
H18A C18 H18B 109.5
C10 C18 H18C 109.5
H18A C18 H18C 109.5
H18B C18 H18C 109.5
C20 C19 C27 106.7(4)
C20 C19 C28 121.7(4)
C27 C19 C28 130.0(4)
C20 C19 La1 72.6(2)
C27 C19 La1 79.6(2)
C28 C19 La1 124.2(3)
C21 C20 C19 109.8(4)
C21 C20 La1 76.0(2)
C19 C20 La1 78.9(2)
C21 C20 H20A 124.2
C19 C20 H20A 124.2
La1 C20 H20A 124.2
C20 C21 C22 108.6(4)
C20 C21 La1 75.6(3)
C22 C21 La1 81.5(3)
C20 C21 H21A 124.4
C22 C21 H21A 124.4
La1 C21 H21A 124.4
C23 C22 C21 132.4(5)
C23 C22 C27 120.7(4)
C21 C22 C27 106.8(4)
C23 C22 La1 120.3(3)
C21 C22 La1 70.6(2)
C27 C22 La1 76.9(2)
C24 C23 C22 119.4(5)
C24 C23 H23 120.3
C22 C23 H23 120.3
C23 C24 C25 121.6(5)
C23 C24 H24 119.2
C25 C24 H24 119.2
C26 C25 C24 120.9(5)
C26 C25 H25 119.5
C24 C25 H25 119.5
C25 C26 C27 121.1(5)
C25 C26 H26 119.4
C27 C26 H26 119.4
C19 C27 C26 135.8(4)
C19 C27 C22 107.9(4)
C26 C27 C22 116.2(4)
C19 C27 La1 72.7(2)
C26 C27 La1 121.2(3)
C22 C27 La1 75.0(2)
C36 C28 C35 107.8(5)
C36 C28 C29 107.7(5)
C35 C28 C29 109.1(5)
C36 C28 C19 107.3(4)
C35 C28 C19 114.0(4)
C29 C28 C19 110.7(5)
C30 C29 C28 117.9(5)
C30 C29 H29A 107.8
C28 C29 H29A 107.8
C30 C29 H29B 107.8
C28 C29 H29B 107.8
H29A C29 H29B 107.2
N2 C30 C31 120.4(5)
N2 C30 C29 120.0(4)
C31 C30 C29 119.6(5)
C32 C31 C30 120.0(6)
C32 C31 H31 120.0
C30 C31 H31 120.0
C33 C32 C31 119.7(6)
C33 C32 H32 120.2
C31 C32 H32 120.2
C32 C33 C34 117.6(6)
C32 C33 H33 121.2
C34 C33 H33 121.2
N2 C34 C33 124.6(6)
N2 C34 H34 117.7
C33 C34 H34 117.7
C28 C35 H35A 109.5
C28 C35 H35B 109.5
H35A C35 H35B 109.5
C28 C35 H35C 109.5
H35A C35 H35C 109.5
H35B C35 H35C 109.5
C28 C36 H36A 109.5
C28 C36 H36B 109.5
H36A C36 H36B 109.5
C28 C36 H36C 109.5
H36A C36 H36C 109.5
H36B C36 H36C 109.5
Si1 C37 H37A 109.5
Si1 C37 H37B 109.5
H37A C37 H37B 109.5
Si1 C37 H37C 109.5
H37A C37 H37C 109.5
H37B C37 H37C 109.5
Si1 C38 H38A 109.5
Si1 C38 H38B 109.5
H38A C38 H38B 109.5
Si1 C38 H38C 109.5
H38A C38 H38C 109.5
H38B C38 H38C 109.5
Si2 C39 H39A 109.5
Si2 C39 H39B 109.5
H39A C39 H39B 109.5
Si2 C39 H39C 109.5
H39A C39 H39C 109.5
H39B C39 H39C 109.5
Si2 C40 H40A 109.5
Si2 C40 H40B 109.5
H40A C40 H40B 109.5
Si2 C40 H40C 109.5
H40A C40 H40C 109.5
H40B C40 H40C 109.5
C42 C41 H41A 109.5
C42 C41 H41B 109.5
H41A C41 H41B 109.5
C42 C41 H41C 109.5
H41A C41 H41C 109.5
H41B C41 H41C 109.5
C41 C42 C43 93(2)
C41 C42 H42A 113.2
C43 C42 H42A 113.2
C41 C42 H42B 113.2
C43 C42 H42B 113.2
H42A C42 H42B 110.5
C44 C43 C42 98(3)
C44 C43 H43A 112.2
C42 C43 H43A 112.2
C44 C43 H43B 112.2
C42 C43 H43B 112.2
H43A C43 H43B 109.8
C43 C44 C45 153(4)
C43 C44 H44A 98.2
C45 C44 H44A 98.2
C43 C44 H44B 98.2
C45 C44 H44B 98.2
H44A C44 H44B 103.8
C44 C45 C46 100(3)
C44 C45 H45A 111.8
C46 C45 H45A 111.8
C44 C45 H45B 111.8
C46 C45 H45B 111.8
H45A C45 H45B 109.5
C45 C46 H46A 109.5
C45 C46 H46B 109.5
H46A C46 H46B 109.5
C45 C46 H46C 109.5
H46A C46 H46C 109.5
H46B C46 H46C 109.5
C42' C41' H41D 109.5
C42' C41' H41E 109.5
H41D C41' H41E 109.5
C42' C41' H41F 109.5
H41D C41' H41F 109.5
H41E C41' H41F 109.5
C43' C42' C41' 107(2)
C43' C42' H42C 110.4
C41' C42' H42C 110.4
C43' C42' H42D 110.4
C41' C42' H42D 110.4
H42C C42' H42D 108.6
C42' C43' C44' 107(2)
C42' C43' H43C 110.3
C44' C43' H43C 110.3
C42' C43' H43D 110.3
C44' C43' H43D 110.3
H43C C43' H43D 108.5
C45' C44' C43' 93(2)
C45' C44' H44C 113.1
C43' C44' H44C 113.1
C45' C44' H44D 113.1
C43' C44' H44D 113.1
H44C C44' H44D 110.5
C46' C45' C44' 95(2)
C46' C45' H45C 112.8
C44' C45' H45C 112.8
C46' C45' H45D 112.8
C44' C45' H45D 112.8
H45C C45' H45D 110.3
C45' C46' H46D 109.5
C45' C46' H46E 109.5
H46D C46' H46E 109.5
C45' C46' H46F 109.5
H46D C46' H46F 109.5
H46E C46' H46F 109.5

loop_
_geom_bond_atom_site_label_1
_geom_bond_atom_site_label_2
_geom_bond_distance
La1 N3 2.460(3)
La1 N1 2.749(5)
La1 N2 2.762(4)
La1 C3 2.833(5)
La1 C20 2.834(4)
La1 C21 2.838(5)
La1 C2 2.864(5)
La1 C4 2.913(4)
La1 C19 2.914(4)
La1 C1 2.933(4)
La1 C9 2.958(4)
La1 C22 2.976(4)
Si1 N3 1.692(4)
Si1 C38 1.856(6)
Si1 C37 1.885(6)
Si1 H1 1.460(10)
Si2 N3 1.701(4)
Si2 C39 1.849(7)
Si2 C40 1.858(7)
Si2 H2 1.464(10)
N1 C16 1.331(7)
N1 C12 1.359(7)
N2 C34 1.339(7)
N2 C30 1.344(6)
C1 C2 1.411(7)
C1 C9 1.429(6)
C1 C10 1.537(6)
C2 C3 1.401(8)
C2 H2A 0.9800
C3 C4 1.408(7)
C3 H3A 0.9800
C4 C5 1.436(7)
C4 C9 1.442(6)
C5 C6 1.351(8)
C5 H5 0.9300
C6 C7 1.391(8)
C6 H6 0.9300
C7 C8 1.380(7)
C7 H7 0.9300
C8 C9 1.406(6)
C8 H8 0.9300
C10 C11 1.528(8)
C10 C17 1.552(7)
C10 C18 1.559(8)
C11 C12 1.482(8)
C11 H11A 0.9700
C11 H11B 0.9700
C12 C13 1.393(7)
C13 C14 1.358(10)
C13 H13 0.9300
C14 C15 1.325(10)
C14 H14 0.9300
C15 C16 1.360(7)
C15 H15 0.9300
C16 H16 0.9300
C17 H17A 0.9600
C17 H17B 0.9600
C17 H17C 0.9600
C18 H18A 0.9600
C18 H18B 0.9600
C18 H18C 0.9600
C19 C20 1.418(6)
C19 C27 1.418(6)
C19 C28 1.536(7)
C20 C21 1.390(7)
C20 H20A 0.9800
C21 C22 1.410(6)
C21 H21A 0.9800
C22 C23 1.406(7)
C22 C27 1.454(6)
C23 C24 1.352(8)
C23 H23 0.9300
C24 C25 1.393(9)
C24 H24 0.9300
C25 C26 1.361(7)
C25 H25 0.9300
C26 C27 1.424(6)
C26 H26 0.9300
C28 C36 1.529(7)
C28 C35 1.530(8)
C28 C29 1.535(8)
C29 C30 1.489(8)
C29 H29A 0.9700
C29 H29B 0.9700
C30 C31 1.386(7)
C31 C32 1.375(9)
C31 H31 0.9300
C32 C33 1.359(9)
C32 H32 0.9300
C33 C34 1.362(8)
C33 H33 0.9300
C34 H34 0.9300
C35 H35A 0.9600
C35 H35B 0.9600
C35 H35C 0.9600
C36 H36A 0.9600
C36 H36B 0.9600
C36 H36C 0.9600
C37 H37A 0.9600
C37 H37B 0.9600
C37 H37C 0.9600
C38 H38A 0.9600
C38 H38B 0.9600
C38 H38C 0.9600
C39 H39A 0.9600
C39 H39B 0.9600
C39 H39C 0.9600
C40 H40A 0.9600
C40 H40B 0.9600
C40 H40C 0.9600
C41 C42 1.496(19)
C41 H41A 0.9600
C41 H41B 0.9600
C41 H41C 0.9600
C42 C43 1.549(19)
C42 H42A 0.9700
C42 H42B 0.9700
C43 C44 1.473(19)
C43 H43A 0.9700
C43 H43B 0.9700
C44 C45 1.498(19)
C44 H44A 0.9700
C44 H44B 0.9700
C45 C46 1.538(18)
C45 H45A 0.9700
C45 H45B 0.9700
C46 H46A 0.9600
C46 H46B 0.9600
C46 H46C 0.9600
C41' C42' 1.516(18)
C41' H41D 0.9600
C41' H41E 0.9600
C41' H41F 0.9600
C42' C43' 1.456(19)
C42' H42C 0.9700
C42' H42D 0.9700
C43' C44' 1.559(19)
C43' H43C 0.9700
C43' H43D 0.9700
C44' C45' 1.537(19)
C44' H44C 0.9700
C44' H44D 0.9700
C45' C46' 1.494(19)
C45' H45C 0.9700
C45' H45D 0.9700
C46' H46D 0.9600
C46' H46E 0.9600
C46' H46F 0.9600

loop_
_geom_torsion_atom_site_label_1
_geom_torsion_atom_site_label_2
_geom_torsion_atom_site_label_3
_geom_torsion_atom_site_label_4
_geom_torsion
N1 La1 Si1 N3 55.6(3)
N2 La1 Si1 N3 -120.7(3)
C3 La1 Si1 N3 -57.8(3)
C20 La1 Si1 N3 168.1(3)
C21 La1 Si1 N3 134.2(3)
C2 La1 Si1 N3 -27.4(4)
C4 La1 Si1 N3 -78.4(3)
C19 La1 Si1 N3 171.5(3)
C1 La1 Si1 N3 -11.1(4)
C9 La1 Si1 N3 -51.5(4)
C22 La1 Si1 N3 125.1(3)
N3 La1 Si1 C38 -92.7(4)
N1 La1 Si1 C38 -37.1(3)
N2 La1 Si1 C38 146.6(3)
C3 La1 Si1 C38 -150.5(3)
C20 La1 Si1 C38 75.4(3)
C21 La1 Si1 C38 41.5(3)
C2 La1 Si1 C38 -120.1(3)
C4 La1 Si1 C38 -171.0(3)
C19 La1 Si1 C38 78.8(3)
C1 La1 Si1 C38 -103.8(3)
C9 La1 Si1 C38 -144.2(3)
C22 La1 Si1 C38 32.4(3)
N3 La1 Si1 C37 77.0(5)
N1 La1 Si1 C37 132.6(3)
N2 La1 Si1 C37 -43.7(3)
C3 La1 Si1 C37 19.2(4)
C20 La1 Si1 C37 -114.9(4)
C21 La1 Si1 C37 -148.8(4)
C2 La1 Si1 C37 49.6(4)
C4 La1 Si1 C37 -1.4(4)
C19 La1 Si1 C37 -111.5(3)
C1 La1 Si1 C37 65.9(4)
C9 La1 Si1 C37 25.5(4)
C22 La1 Si1 C37 -157.9(3)
N3 La1 N1 C16 34.3(4)
N2 La1 N1 C16 27.2(8)
C3 La1 N1 C16 126.1(3)
C20 La1 N1 C16 -111.9(3)
C21 La1 N1 C16 -112.1(4)
C2 La1 N1 C16 125.3(3)
C4 La1 N1 C16 156.1(3)
C19 La1 N1 C16 -82.9(4)
C1 La1 N1 C16 152.1(4)
C9 La1 N1 C16 170.5(4)
C22 La1 N1 C16 -84.4(4)
N3 La1 N1 C12 -149.7(4)
N2 La1 N1 C12 -156.7(5)
C3 La1 N1 C12 -57.8(4)
C20 La1 N1 C12 64.2(4)
C21 La1 N1 C12 64.0(4)
C2 La1 N1 C12 -58.6(4)
C4 La1 N1 C12 -27.8(5)
C19 La1 N1 C12 93.2(4)
C1 La1 N1 C12 -31.8(4)
C9 La1 N1 C12 -13.4(4)
C22 La1 N1 C12 91.6(4)
N3 La1 N2 C34 36.0(3)
N1 La1 N2 C34 43.0(7)
C3 La1 N2 C34 -60.8(3)
C20 La1 N2 C34 -176.1(3)
C21 La1 N2 C34 179.2(3)
C2 La1 N2 C34 -52.7(3)
C4 La1 N2 C34 -90.5(3)
C19 La1 N2 C34 158.7(4)
C1 La1 N2 C34 -76.6(4)
C9 La1 N2 C34 -99.7(3)
C22 La1 N2 C34 148.6(3)
N3 La1 N2 C30 -149.2(5)
N1 La1 N2 C30 -142.2(5)
C3 La1 N2 C30 114.0(5)
C20 La1 N2 C30 -1.3(4)
C21 La1 N2 C30 -6.0(5)
C2 La1 N2 C30 122.1(4)
C4 La1 N2 C30 84.3(4)
C19 La1 N2 C30 -26.5(4)
C1 La1 N2 C30 98.2(4)
C9 La1 N2 C30 75.0(4)
C22 La1 N2 C30 -36.6(5)
C38 Si1 N3 Si2 -74.5(5)
C37 Si1 N3 Si2 49.4(5)
La1 Si1 N3 Si2 176.6(6)
C38 Si1 N3 La1 108.9(3)
C37 Si1 N3 La1 -127.2(4)
C39 Si2 N3 Si1 -85.4(5)
C40 Si2 N3 Si1 37.7(6)
C39 Si2 N3 La1 91.0(4)
C40 Si2 N3 La1 -145.9(5)
N1 La1 N3 Si1 -123.5(3)
N2 La1 N3 Si1 54.7(3)
C3 La1 N3 Si1 126.9(3)
C20 La1 N3 Si1 -18.5(5)
C21 La1 N3 Si1 -65.8(4)
C2 La1 N3 Si1 154.9(3)
C4 La1 N3 Si1 120.2(3)
C19 La1 N3 Si1 -9.7(4)
C1 La1 N3 Si1 171.9(3)
C9 La1 N3 Si1 153.1(2)
C22 La1 N3 Si1 -61.1(3)
N1 La1 N3 Si2 59.9(3)
N2 La1 N3 Si2 -121.9(3)
C3 La1 N3 Si2 -49.7(3)
C20 La1 N3 Si2 164.9(2)
C21 La1 N3 Si2 117.6(3)
C2 La1 N3 Si2 -21.7(3)
C4 La1 N3 Si2 -56.4(4)
C19 La1 N3 Si2 173.7(3)
C1 La1 N3 Si2 -4.7(4)
C9 La1 N3 Si2 -23.5(5)
C22 La1 N3 Si2 122.3(3)
N3 La1 C1 C2 -38.4(4)
N1 La1 C1 C2 -108.8(3)
N2 La1 C1 C2 57.7(3)
C3 La1 C1 C2 36.8(3)
C20 La1 C1 C2 147.4(3)
C21 La1 C1 C2 174.4(3)
C4 La1 C1 C2 76.1(3)
C19 La1 C1 C2 143.4(3)
C9 La1 C1 C2 113.1(4)
C22 La1 C1 C2 -165.8(3)
N3 La1 C1 C9 -151.5(3)
N1 La1 C1 C9 138.1(3)
N2 La1 C1 C9 -55.4(3)
C3 La1 C1 C9 -76.4(3)
C20 La1 C1 C9 34.3(3)
C21 La1 C1 C9 61.3(3)
C2 La1 C1 C9 -113.1(4)
C4 La1 C1 C9 -37.1(3)
C19 La1 C1 C9 30.3(3)
C22 La1 C1 C9 81.1(3)
N3 La1 C1 C10 82.8(4)
N1 La1 C1 C10 12.4(3)
N2 La1 C1 C10 178.9(3)
C3 La1 C1 C10 158.0(4)
C20 La1 C1 C10 -91.4(4)
C21 La1 C1 C10 -64.4(4)
C2 La1 C1 C10 121.2(5)
C4 La1 C1 C10 -162.7(4)
C19 La1 C1 C10 -95.4(4)
C9 La1 C1 C10 -125.7(5)
C22 La1 C1 C10 -44.6(4)
C9 C1 C2 C3 0.9(5)
C10 C1 C2 C3 173.0(4)
La1 C1 C2 C3 -69.1(3)
C9 C1 C2 La1 70.0(3)
C10 C1 C2 La1 -117.9(4)
N3 La1 C2 C3 -101.3(3)
N1 La1 C2 C3 178.5(3)
N2 La1 C2 C3 -16.3(3)
C20 La1 C2 C3 74.3(3)
C21 La1 C2 C3 107.4(3)
C4 La1 C2 C3 37.4(3)
C19 La1 C2 C3 52.4(4)
C1 La1 C2 C3 113.8(5)
C9 La1 C2 C3 77.0(3)
C22 La1 C2 C3 133.9(3)
N3 La1 C2 C1 145.0(3)
N1 La1 C2 C1 64.7(3)
N2 La1 C2 C1 -130.0(3)
C3 La1 C2 C1 -113.8(5)
C20 La1 C2 C1 -39.5(4)
C21 La1 C2 C1 -6.4(4)
C4 La1 C2 C1 -76.4(3)
C19 La1 C2 C1 -61.4(4)
C9 La1 C2 C1 -36.8(3)
C22 La1 C2 C1 20.2(4)
C1 C2 C3 C4 -1.7(5)
La1 C2 C3 C4 -73.5(3)
C1 C2 C3 La1 71.8(3)
N3 La1 C3 C2 79.9(3)
N1 La1 C3 C2 -1.6(3)
N2 La1 C3 C2 163.2(3)
C20 La1 C3 C2 -120.0(3)
C21 La1 C3 C2 -90.4(3)
C4 La1 C3 C2 -112.0(4)
C19 La1 C3 C2 -148.7(3)
C1 La1 C3 C2 -36.3(3)
C9 La1 C3 C2 -75.2(3)
C22 La1 C3 C2 -84.6(4)
N3 La1 C3 C4 -168.1(3)
N1 La1 C3 C4 110.4(3)
N2 La1 C3 C4 -84.8(3)
C20 La1 C3 C4 -8.0(3)
C21 La1 C3 C4 21.6(3)
C2 La1 C3 C4 112.0(4)
C19 La1 C3 C4 -36.7(3)
C1 La1 C3 C4 75.7(3)
C9 La1 C3 C4 36.8(3)
C22 La1 C3 C4 27.4(5)
C2 C3 C4 C5 -173.5(5)
La1 C3 C4 C5 114.3(5)
C2 C3 C4 C9 1.9(5)
La1 C3 C4 C9 -70.3(3)
C2 C3 C4 La1 72.2(3)
N3 La1 C4 C3 14.1(3)
N1 La1 C4 C3 -81.9(3)
N2 La1 C4 C3 86.2(3)
C20 La1 C4 C3 172.6(3)
C21 La1 C4 C3 -162.0(3)
C2 La1 C4 C3 -37.6(3)
C19 La1 C4 C3 150.5(3)
C1 La1 C4 C3 -76.7(3)
C9 La1 C4 C3 -113.3(4)
C22 La1 C4 C3 -164.4(3)
N3 La1 C4 C5 -115.2(4)
N1 La1 C4 C5 148.7(4)
N2 La1 C4 C5 -43.2(4)
C3 La1 C4 C5 -129.3(5)
C20 La1 C4 C5 43.2(4)
C21 La1 C4 C5 68.7(4)
C2 La1 C4 C5 -166.9(5)
C19 La1 C4 C5 21.2(4)
C1 La1 C4 C5 153.9(5)
C9 La1 C4 C5 117.3(5)
C22 La1 C4 C5 66.2(4)
N3 La1 C4 C9 127.5(3)
N1 La1 C4 C9 31.4(3)
N2 La1 C4 C9 -160.5(3)
C3 La1 C4 C9 113.3(4)
C20 La1 C4 C9 -74.1(3)
C21 La1 C4 C9 -48.7(3)
C2 La1 C4 C9 75.8(3)
C19 La1 C4 C9 -96.2(3)
C1 La1 C4 C9 36.6(2)
C22 La1 C4 C9 -51.1(3)
C3 C4 C5 C6 174.4(5)
C9 C4 C5 C6 -0.6(7)
La1 C4 C5 C6 -92.7(5)
C4 C5 C6 C7 0.6(8)
C5 C6 C7 C8 0.9(8)
C6 C7 C8 C9 -2.4(7)
C7 C8 C9 C1 -171.9(5)
C7 C8 C9 C4 2.4(6)
C7 C8 C9 La1 89.6(5)
C2 C1 C9 C8 174.9(5)
C10 C1 C9 C8 3.0(8)
La1 C1 C9 C8 -117.7(5)
C2 C1 C9 C4 0.3(5)
C10 C1 C9 C4 -171.7(4)
La1 C1 C9 C4 67.6(3)
C2 C1 C9 La1 -67.4(3)
C10 C1 C9 La1 120.7(5)
C3 C4 C9 C8 -177.0(4)
C5 C4 C9 C8 -0.9(6)
La1 C4 C9 C8 116.0(4)
C3 C4 C9 C1 -1.3(5)
C5 C4 C9 C1 174.8(4)
La1 C4 C9 C1 -68.3(3)
C3 C4 C9 La1 67.0(3)
C5 C4 C9 La1 -116.9(4)
N3 La1 C9 C8 172.3(4)
N1 La1 C9 C8 93.8(4)
N2 La1 C9 C8 -95.1(4)
C3 La1 C9 C8 -150.6(5)
C20 La1 C9 C8 -12.5(4)
C21 La1 C9 C8 16.6(4)
C2 La1 C9 C8 169.8(5)
C4 La1 C9 C8 -113.9(5)
C19 La1 C9 C8 -23.2(4)
C1 La1 C9 C8 133.0(5)
C22 La1 C9 C8 24.8(4)
N3 La1 C9 C1 39.4(4)
N1 La1 C9 C1 -39.2(3)
N2 La1 C9 C1 132.0(3)
C3 La1 C9 C1 76.5(3)
C20 La1 C9 C1 -145.4(3)
C21 La1 C9 C1 -116.4(3)
C2 La1 C9 C1 36.9(3)
C4 La1 C9 C1 113.2(4)
C19 La1 C9 C1 -156.2(3)
C22 La1 C9 C1 -108.2(3)
N3 La1 C9 C4 -73.8(3)
N1 La1 C9 C4 -152.4(3)
N2 La1 C9 C4 18.8(3)
C3 La1 C9 C4 -36.7(3)
C20 La1 C9 C4 101.4(3)
C21 La1 C9 C4 130.4(3)
C2 La1 C9 C4 -76.3(3)
C19 La1 C9 C4 90.6(3)
C1 La1 C9 C4 -113.2(4)
C22 La1 C9 C4 138.7(3)
C2 C1 C10 C11 120.8(5)
C9 C1 C10 C11 -68.6(6)
La1 C1 C10 C11 29.4(6)
C2 C1 C10 C17 -2.2(7)
C9 C1 C10 C17 168.4(5)
La1 C1 C10 C17 -93.6(4)
C2 C1 C10 C18 -120.1(5)
C9 C1 C10 C18 50.5(6)
La1 C1 C10 C18 148.5(4)
C1 C10 C11 C12 -83.0(6)
C17 C10 C11 C12 40.6(6)
C18 C10 C11 C12 159.0(5)
C16 N1 C12 C13 -0.2(7)
La1 N1 C12 C13 -176.0(4)
C16 N1 C12 C11 179.9(5)
La1 N1 C12 C11 4.1(7)
C10 C11 C12 N1 66.9(6)
C10 C11 C12 C13 -113.0(6)
N1 C12 C13 C14 -0.4(9)
C11 C12 C13 C14 179.6(6)
C12 C13 C14 C15 1.1(11)
C13 C14 C15 C16 -1.3(10)
C12 N1 C16 C15 0.0(8)
La1 N1 C16 C15 176.5(4)
C14 C15 C16 N1 0.8(9)
N3 La1 C19 C20 -169.8(3)
N1 La1 C19 C20 -77.1(3)
N2 La1 C19 C20 117.5(3)
C3 La1 C19 C20 68.5(3)
C21 La1 C19 C20 -36.4(3)
C2 La1 C19 C20 40.5(4)
C4 La1 C19 C20 51.6(3)
C1 La1 C19 C20 8.3(3)
C9 La1 C19 C20 22.4(3)
C22 La1 C19 C20 -75.1(3)
N3 La1 C19 C27 -58.4(3)
N1 La1 C19 C27 34.3(3)
N2 La1 C19 C27 -131.1(3)
C3 La1 C19 C27 179.9(2)
C20 La1 C19 C27 111.4(4)
C21 La1 C19 C27 75.0(3)
C2 La1 C19 C27 151.9(3)
C4 La1 C19 C27 163.0(3)
C1 La1 C19 C27 119.7(3)
C9 La1 C19 C27 133.9(3)
C22 La1 C19 C27 36.3(2)
N3 La1 C19 C28 73.2(4)
N1 La1 C19 C28 165.9(4)
N2 La1 C19 C28 0.6(4)
C3 La1 C19 C28 -48.5(4)
C20 La1 C19 C28 -117.0(5)
C21 La1 C19 C28 -153.3(4)
C2 La1 C19 C28 -76.4(5)
C4 La1 C19 C28 -65.3(4)
C1 La1 C19 C28 -108.7(4)
C9 La1 C19 C28 -94.5(4)
C22 La1 C19 C28 167.9(4)
C27 C19 C20 C21 -2.4(5)
C28 C19 C20 C21 -169.6(4)
La1 C19 C20 C21 70.6(3)
C27 C19 C20 La1 -73.0(3)
C28 C19 C20 La1 119.9(4)
N3 La1 C20 C21 -97.6(4)
N1 La1 C20 C21 -0.4(3)
N2 La1 C20 C21 -170.9(3)
C3 La1 C20 C21 120.2(3)
C2 La1 C20 C21 90.4(3)
C4 La1 C20 C21 116.4(3)
C19 La1 C20 C21 -113.9(4)
C1 La1 C20 C21 72.6(3)
C9 La1 C20 C21 88.4(3)
C22 La1 C20 C21 -37.2(2)
N3 La1 C20 C19 16.3(4)
N1 La1 C20 C19 113.5(3)
N2 La1 C20 C19 -57.0(3)
C3 La1 C20 C19 -125.9(3)
C21 La1 C20 C19 113.9(4)
C2 La1 C20 C19 -155.7(3)
C4 La1 C20 C19 -129.7(3)
C1 La1 C20 C19 -173.5(3)
C9 La1 C20 C19 -157.7(3)
C22 La1 C20 C19 76.7(3)
C19 C20 C21 C22 3.2(5)
La1 C20 C21 C22 75.6(3)
C19 C20 C21 La1 -72.5(3)
N3 La1 C21 C20 121.1(3)
N1 La1 C21 C20 179.6(3)
N2 La1 C21 C20 9.9(3)
C3 La1 C21 C20 -74.1(3)
C2 La1 C21 C20 -107.3(3)
C4 La1 C21 C20 -63.9(3)
C19 La1 C21 C20 36.6(2)
C1 La1 C21 C20 -110.3(3)
C9 La1 C21 C20 -85.3(3)
C22 La1 C21 C20 111.8(4)
N3 La1 C21 C22 9.3(4)
N1 La1 C21 C22 67.8(3)
N2 La1 C21 C22 -101.9(3)
C3 La1 C21 C22 174.1(2)
C20 La1 C21 C22 -111.8(4)
C2 La1 C21 C22 140.9(3)
C4 La1 C21 C22 -175.7(3)
C19 La1 C21 C22 -75.2(3)
C1 La1 C21 C22 137.9(3)
C9 La1 C21 C22 162.8(3)
C20 C21 C22 C23 174.7(5)
La1 C21 C22 C23 -113.7(5)
C20 C21 C22 C27 -2.6(5)
La1 C21 C22 C27 69.0(3)
C20 C21 C22 La1 -71.6(3)
N3 La1 C22 C23 -45.0(4)
N1 La1 C22 C23 24.3(4)
N2 La1 C22 C23 -140.6(4)
C3 La1 C22 C23 118.2(4)
C20 La1 C22 C23 166.3(5)
C21 La1 C22 C23 128.5(5)
C2 La1 C22 C23 72.3(5)
C4 La1 C22 C23 133.6(4)
C19 La1 C22 C23 -153.8(5)
C1 La1 C22 C23 82.4(4)
C9 La1 C22 C23 111.1(4)
N3 La1 C22 C21 -173.5(3)
N1 La1 C22 C21 -104.2(3)
N2 La1 C22 C21 90.9(3)
C3 La1 C22 C21 -10.3(4)
C20 La1 C22 C21 37.8(3)
C2 La1 C22 C21 -56.2(3)
C4 La1 C22 C21 5.1(3)
C19 La1 C22 C21 77.7(3)
C1 La1 C22 C21 -46.1(3)
C9 La1 C22 C21 -17.4(3)
N3 La1 C22 C27 73.1(3)
N1 La1 C22 C27 142.4(3)
N2 La1 C22 C27 -22.5(3)
C3 La1 C22 C27 -123.7(3)
C20 La1 C22 C27 -75.6(3)
C21 La1 C22 C27 -113.4(4)
C2 La1 C22 C27 -169.6(3)
C4 La1 C22 C27 -108.3(3)
C19 La1 C22 C27 -35.7(2)
C1 La1 C22 C27 -159.5(2)
C9 La1 C22 C27 -130.8(2)
C21 C22 C23 C24 -175.8(5)
C27 C22 C23 C24 1.1(7)
La1 C22 C23 C24 93.5(5)
C22 C23 C24 C25 -1.2(8)
C23 C24 C25 C26 0.1(9)
C24 C25 C26 C27 1.0(8)
C20 C19 C27 C26 -174.6(5)
C28 C19 C27 C26 -8.9(9)
La1 C19 C27 C26 117.3(6)
C20 C19 C27 C22 0.8(5)
C28 C19 C27 C22 166.5(4)
La1 C19 C27 C22 -67.3(3)
C20 C19 C27 La1 68.1(3)
C28 C19 C27 La1 -126.2(5)
C25 C26 C27 C19 174.2(5)
C25 C26 C27 C22 -0.9(7)
C25 C26 C27 La1 -88.6(6)
C23 C22 C27 C19 -176.5(4)
C21 C22 C27 C19 1.1(5)
La1 C22 C27 C19 65.8(3)
C23 C22 C27 C26 -0.1(6)
C21 C22 C27 C26 177.5(4)
La1 C22 C27 C26 -117.7(4)
C23 C22 C27 La1 117.6(4)
C21 C22 C27 La1 -64.7(3)
N3 La1 C27 C19 130.1(3)
N1 La1 C27 C19 -149.4(3)
N2 La1 C27 C19 45.2(3)
C3 La1 C27 C19 -0.2(5)
C20 La1 C27 C19 -38.3(2)
C21 La1 C27 C19 -78.1(3)
C2 La1 C27 C19 -86.1(6)
C4 La1 C27 C19 -21.4(3)
C1 La1 C27 C19 -85.9(3)
C9 La1 C27 C19 -55.4(3)
C22 La1 C27 C19 -114.6(4)
N3 La1 C27 C26 -3.5(4)
N1 La1 C27 C26 77.0(4)
N2 La1 C27 C26 -88.3(4)
C3 La1 C27 C26 -133.7(4)
C20 La1 C27 C26 -171.9(4)
C21 La1 C27 C26 148.3(4)
C2 La1 C27 C26 140.4(6)
C4 La1 C27 C26 -155.0(3)
C19 La1 C27 C26 -133.5(5)
C1 La1 C27 C26 140.5(4)
C9 La1 C27 C26 171.1(3)
C22 La1 C27 C26 111.8(5)
N3 La1 C27 C22 -115.3(3)
N1 La1 C27 C22 -34.8(3)
N2 La1 C27 C22 159.8(3)
C3 La1 C27 C22 114.4(3)
C20 La1 C27 C22 76.3(3)
C21 La1 C27 C22 36.5(3)
C2 La1 C27 C22 28.5(7)
C4 La1 C27 C22 93.2(3)
C19 La1 C27 C22 114.6(4)
C1 La1 C27 C22 28.7(3)
C9 La1 C27 C22 59.3(3)
C20 C19 C28 C36 68.1(6)
C27 C19 C28 C36 -95.8(6)
La1 C19 C28 C36 157.8(4)
C20 C19 C28 C35 -172.6(4)
C27 C19 C28 C35 23.5(7)
La1 C19 C28 C35 -82.9(5)
C20 C19 C28 C29 -49.2(6)
C27 C19 C28 C29 146.9(5)
La1 C19 C28 C29 40.4(6)
C36 C28 C29 C30 160.9(5)
C35 C28 C29 C30 44.2(7)
C19 C28 C29 C30 -82.0(6)
C34 N2 C30 C31 0.7(7)
La1 N2 C30 C31 -173.7(4)
C34 N2 C30 C29 -179.8(5)
La1 N2 C30 C29 5.8(7)
C28 C29 C30 N2 58.9(8)
C28 C29 C30 C31 -121.6(6)
N2 C30 C31 C32 1.2(10)
C29 C30 C31 C32 -178.2(6)
C30 C31 C32 C33 -2.2(12)
C31 C32 C33 C34 1.1(11)
C30 N2 C34 C33 -1.9(8)
La1 N2 C34 C33 173.8(5)
C32 C33 C34 N2 0.9(10)
C41 C42 C43 C44 -174(3)
C42 C43 C44 C45 23(11)
C43 C44 C45 C46 -163(8)
C41' C42' C43' C44' 159(4)
C42' C43' C44' C45' -137(3)
C43' C44' C45' C46' 168(3)
